data_7213098
loop_
_publ_author_name
'Dang, Hai-Shan'
'Elsegood, Mark R. J.'
'Kim, Kyoung-Mahn'
'Roberts, Brian P.'

_publ_section_title
;
 Radical-chain reductive alkylation of electron-rich alkenes mediated by
 silanes in the presence of thiols as polarity-reversal catalysts
;
_journal_issue 15
_journal_name_full 'Journal of the Chemical Society, Perkin Transactions 1'
_journal_page_first 2061
_journal_paper_doi 10.1039/a903961i
_journal_year 1999
_chemical_formula_sum 'C18 H28 O8'
_chemical_formula_weight 372.40
_chemical_name_systematic
;
 ?
;
_space_group_IT_number 4
_symmetry_cell_setting monoclinic
_symmetry_space_group_name_Hall 'P 2yb'
_symmetry_space_group_name_H-M 'P 1 21 1'
_atom_sites_solution_hydrogens geom
_atom_sites_solution_primary direct
_atom_sites_solution_secondary 'all non-H atoms found by direct methods'
_audit_creation_method SHELXL-97
_cell_angle_alpha 90.00
_cell_angle_beta 107.559(7)
_cell_angle_gamma 90.00
_cell_formula_units_Z 2
_cell_length_a 10.0392(8)
_cell_length_b 7.6254(6)
_cell_length_c 13.2278(11)
_cell_measurement_reflns_used 42
_cell_measurement_temperature 160(2)
_cell_measurement_theta_max 24.90
_cell_measurement_theta_min 21.45
_cell_volume 965.45(14)
_computing_cell_refinement 'Stoe DIF4'
_computing_data_collection 'Stoe DIF4'
_computing_data_reduction 'local programs'
_computing_molecular_graphics 'Bruker SHELXTL'
_computing_publication_material 'SHELXTL and local programs'
_computing_structure_refinement 'Bruker SHELXTL'
_computing_structure_solution 'Bruker SHELXTL'
_diffrn_ambient_temperature 160(2)
_diffrn_measured_fraction_theta_full 0.914
_diffrn_measured_fraction_theta_max 0.914
_diffrn_measurement_device_type 'Stoe-Siemens diffractometer'
_diffrn_measurement_method '\w/\q scans with on-line profile fitting'
_diffrn_radiation_monochromator '8 micron nickel filter'
_diffrn_radiation_source 'Bede Scientific Microsource tube'
_diffrn_radiation_type CuK\a
_diffrn_radiation_wavelength 1.54184
_diffrn_reflns_av_R_equivalents 0.0267
_diffrn_reflns_av_sigmaI/netI 0.0243
_diffrn_reflns_limit_h_max 12
_diffrn_reflns_limit_h_min -12
_diffrn_reflns_limit_k_max 8
_diffrn_reflns_limit_k_min -8
_diffrn_reflns_limit_l_max 15
_diffrn_reflns_limit_l_min -15
_diffrn_reflns_number 3630
_diffrn_reflns_theta_full 67.60
_diffrn_reflns_theta_max 67.60
_diffrn_reflns_theta_min 3.50
_diffrn_standards_decay_% 2
_diffrn_standards_interval_time 60
_diffrn_standards_number 5
_exptl_absorpt_coefficient_mu 0.843
_exptl_absorpt_correction_T_max 0.891
_exptl_absorpt_correction_T_min 0.708
_exptl_absorpt_correction_type empirical
_exptl_crystal_colour colourless
_exptl_crystal_density_diffrn 1.281
_exptl_crystal_density_method 'not measured'
_exptl_crystal_description block
_exptl_crystal_F_000 400
_exptl_crystal_size_max 0.44
_exptl_crystal_size_mid 0.27
_exptl_crystal_size_min 0.14
_refine_diff_density_max 0.212
_refine_diff_density_min -0.161
_refine_diff_density_rms 0.035
_refine_ls_abs_structure_details 'Flack H D (1983), Acta Cryst. A39, 876-881'
_refine_ls_abs_structure_Flack 0.1(2)
_refine_ls_extinction_coef 0.0249(18)
_refine_ls_extinction_expression Fc^*^=kFc[1+0.001xFc^2^\l^3^/sin(2\q)]^-1/4^
_refine_ls_extinction_method SHELXL
_refine_ls_goodness_of_fit_ref 1.056
_refine_ls_hydrogen_treatment mixed
_refine_ls_matrix_type full
_refine_ls_number_parameters 241
_refine_ls_number_reflns 2956
_refine_ls_number_restraints 1
_refine_ls_restrained_S_all 1.056
_refine_ls_R_factor_all 0.0420
_refine_ls_R_factor_gt 0.0409
_refine_ls_shift/su_max 0.000
_refine_ls_shift/su_mean 0.000
_refine_ls_structure_factor_coef Fsqd
_refine_ls_weighting_details 'calc w=1/[\s^2^(Fo^2^)+(0.0609P)^2^+0.3260P] where P=(Fo^2^+2Fc^2^)/3'
_refine_ls_weighting_scheme calc
_refine_ls_wR_factor_gt 0.1086
_refine_ls_wR_factor_ref 0.1101
_reflns_number_gt 2898
_reflns_number_total 2956
_reflns_threshold_expression >2sigma(I)
_cod_data_source_file 903961isup1.cif
_cod_data_source_block (S)-11ai
_cod_original_cell_volume 965.44(13)
_cod_original_sg_symbol_H-M P2(1)
_cod_database_code 7213098

loop_
_symmetry_equiv_pos_as_xyz
'x, y, z'
'-x, y+1/2, -z'

loop_
_atom_site_label
_atom_site_type_symbol
_atom_site_fract_x
_atom_site_fract_y
_atom_site_fract_z
_atom_site_U_iso_or_equiv
_atom_site_adp_type
_atom_site_occupancy
_atom_site_symmetry_multiplicity
_atom_site_calc_flag
_atom_site_refinement_flags
O1 O 0.69786(18) 0.1240(2) 0.83343(13) 0.0359(4) Uani 1 1 d .
C1 C 0.7975(2) 0.2698(3) 0.85474(17) 0.0277(4) Uani 1 1 d .
H1 H 0.8925 0.2232 0.8931 0.033 Uiso 1 1 calc R
C2 C 0.7596(3) 0.4109(3) 0.92340(19) 0.0354(5) Uani 1 1 d .
C3 C 0.7641(3) 0.3180(4) 1.0271(2) 0.0490(7) Uani 1 1 d .
H3A H 0.8620 0.2853 1.0647 0.059 Uiso 1 1 calc R
H3B H 0.7330 0.4011 1.0729 0.059 Uiso 1 1 calc R
C4 C 0.6761(4) 0.1584(4) 1.0123(2) 0.0612(9) Uani 1 1 d .
H4A H 0.5855 0.1920 1.0220 0.073 Uiso 1 1 calc R
H4B H 0.7216 0.0755 1.0700 0.073 Uiso 1 1 calc R
O2 O 0.5701(2) -0.0632(3) 0.88821(18) 0.0581(6) Uani 1 1 d .
C6 C 0.6159(3) 0.4905(3) 0.8698(2) 0.0428(6) Uani 1 1 d .
H6A H 0.6152 0.5432 0.8020 0.064 Uiso 1 1 calc R
H6B H 0.5958 0.5809 0.9158 0.064 Uiso 1 1 calc R
H6C H 0.5446 0.3985 0.8571 0.064 Uiso 1 1 calc R
C7 C 0.8702(3) 0.5549(4) 0.9483(2) 0.0537(7) Uani 1 1 d .
H7A H 0.9629 0.5023 0.9780 0.081 Uiso 1 1 calc R
H7B H 0.8523 0.6366 0.9999 0.081 Uiso 1 1 calc R
H7C H 0.8665 0.6183 0.8831 0.081 Uiso 1 1 calc R
C8 C 0.7975(2) 0.3316(3) 0.74499(17) 0.0272(4) Uani 1 1 d .
H8A H 0.8302 0.4547 0.7505 0.033 Uiso 1 1 calc R
H8B H 0.7001 0.3300 0.6974 0.033 Uiso 1 1 calc R
C9 C 0.8892(2) 0.2217(3) 0.69337(16) 0.0257(4) Uani 1 1 d .
C10 C 1.0446(2) 0.2513(3) 0.75317(16) 0.0290(4) Uani 1 1 d .
O3 O 1.08536(19) 0.3492(3) 0.82630(16) 0.0570(6) Uani 1 1 d .
O4 O 1.12646(19) 0.1614(3) 0.7123(2) 0.0651(7) Uani 1 1 d .
C11 C 1.2769(3) 0.1815(5) 0.7564(3) 0.0589(8) Uani 1 1 d .
H11A H 1.3181 0.0768 0.7985 0.071 Uiso 1 1 calc R
H11B H 1.2992 0.2857 0.8032 0.071 Uiso 1 1 calc R
C12 C 1.3337(3) 0.2030(5) 0.6658(3) 0.0603(8) Uani 1 1 d .
H12A H 1.3013 0.1062 0.6157 0.090 Uiso 1 1 calc R
H12B H 1.4361 0.2025 0.6919 0.090 Uiso 1 1 calc R
H12C H 1.3013 0.3146 0.6301 0.090 Uiso 1 1 calc R
C13 C 0.8668(2) 0.2910(3) 0.57990(17) 0.0275(5) Uani 1 1 d .
O5 O 0.8184(2) 0.4325(2) 0.55132(13) 0.0449(5) Uani 1 1 d .
O6 O 0.9129(2) 0.1816(2) 0.52138(14) 0.0491(5) Uani 1 1 d .
C14 C 0.9253(3) 0.2483(4) 0.4203(2) 0.0484(7) Uani 1 1 d .
H14A H 1.0100 0.1988 0.4075 0.058 Uiso 1 1 calc R
H14B H 0.9349 0.3775 0.4238 0.058 Uiso 1 1 calc R
C15 C 0.8000(6) 0.1990(6) 0.3319(3) 0.0936(16) Uani 1 1 d .
H15A H 0.7913 0.0710 0.3281 0.140 Uiso 1 1 calc R
H15B H 0.8095 0.2439 0.2650 0.140 Uiso 1 1 calc R
H15C H 0.7165 0.2496 0.3442 0.140 Uiso 1 1 calc R
C5 C 0.6462(3) 0.0617(3) 0.9095(2) 0.0377(6) Uani 1 1 d .
C16 C 0.8531(2) 0.0274(3) 0.69471(17) 0.0284(5) Uani 1 1 d .
O7 O 0.92345(18) -0.0778(2) 0.75540(14) 0.0408(4) Uani 1 1 d .
O8 O 0.73035(16) -0.00614(19) 0.62496(12) 0.0315(4) Uani 1 1 d .
C17 C 0.6732(3) -0.1803(3) 0.6316(2) 0.0422(6) Uani 1 1 d .
H17A H 0.6701 -0.2030 0.7046 0.051 Uiso 1 1 calc R
H17B H 0.7321 -0.2712 0.6129 0.051 Uiso 1 1 calc R
C18 C 0.5292(3) -0.1844(4) 0.5555(3) 0.0642(9) Uani 1 1 d .
H18A H 0.4741 -0.0882 0.5715 0.096 Uiso 1 1 calc R
H18B H 0.4849 -0.2966 0.5619 0.096 Uiso 1 1 calc R
H18C H 0.5342 -0.1712 0.4830 0.096 Uiso 1 1 calc R

loop_
_atom_site_aniso_label
_atom_site_aniso_U_11
_atom_site_aniso_U_22
_atom_site_aniso_U_33
_atom_site_aniso_U_23
_atom_site_aniso_U_13
_atom_site_aniso_U_12
O1 0.0446(9) 0.0263(8) 0.0435(9) -0.0044(7) 0.0237(8) -0.0076(7)
C1 0.0290(10) 0.0270(11) 0.0292(10) -0.0008(8) 0.0117(8) -0.0034(8)
C2 0.0401(12) 0.0333(12) 0.0374(11) -0.0083(9) 0.0185(10) -0.0059(10)
C3 0.0615(17) 0.0576(17) 0.0341(13) -0.0056(11) 0.0240(12) 0.0012(14)
C4 0.089(2) 0.0589(19) 0.0448(15) 0.0072(13) 0.0346(17) -0.0124(16)
O2 0.0713(14) 0.0371(10) 0.0806(15) 0.0012(9) 0.0450(13) -0.0134(10)
C6 0.0500(15) 0.0312(13) 0.0574(15) -0.0028(11) 0.0314(13) 0.0043(11)
C7 0.0601(17) 0.0512(17) 0.0539(16) -0.0247(13) 0.0231(14) -0.0214(14)
C8 0.0303(10) 0.0226(10) 0.0317(10) -0.0006(8) 0.0137(9) 0.0016(8)
C9 0.0274(10) 0.0261(11) 0.0263(10) 0.0007(8) 0.0122(9) -0.0003(8)
C10 0.0310(10) 0.0301(11) 0.0279(10) 0.0022(8) 0.0118(9) -0.0012(8)
O3 0.0352(9) 0.0726(13) 0.0596(13) -0.0278(11) 0.0091(9) -0.0055(9)
O4 0.0251(9) 0.0902(16) 0.0814(15) -0.0457(13) 0.0183(10) -0.0043(10)
C11 0.0254(12) 0.094(2) 0.0583(17) -0.0175(16) 0.0142(13) -0.0052(13)
C12 0.0448(15) 0.067(2) 0.072(2) -0.0213(16) 0.0220(16) -0.0088(14)
C13 0.0286(10) 0.0251(11) 0.0304(10) -0.0003(8) 0.0110(8) -0.0003(8)
O5 0.0637(12) 0.0387(10) 0.0352(9) 0.0097(7) 0.0194(9) 0.0161(8)
O6 0.0869(14) 0.0347(9) 0.0404(9) 0.0110(7) 0.0412(10) 0.0170(9)
C14 0.0735(19) 0.0451(15) 0.0399(13) 0.0101(11) 0.0370(14) 0.0124(13)
C15 0.161(5) 0.081(3) 0.0463(18) -0.0165(18) 0.043(3) -0.054(3)
C5 0.0418(13) 0.0280(12) 0.0510(14) 0.0083(10) 0.0255(12) 0.0040(10)
C16 0.0307(10) 0.0268(11) 0.0320(10) 0.0015(9) 0.0160(9) 0.0026(9)
O7 0.0433(9) 0.0316(9) 0.0446(9) 0.0081(7) 0.0090(8) 0.0071(7)
O8 0.0344(8) 0.0234(7) 0.0367(8) 0.0007(6) 0.0108(7) -0.0042(6)
C17 0.0477(14) 0.0251(12) 0.0577(16) -0.0063(10) 0.0217(13) -0.0110(10)
C18 0.0409(15) 0.0475(17) 0.104(3) -0.0258(16) 0.0208(17) -0.0107(13)

loop_
_atom_type_symbol
_atom_type_description
_atom_type_scat_dispersion_real
_atom_type_scat_dispersion_imag
_atom_type_scat_source
C C 0.0181 0.0091 'International Tables Vol C Tables 4.2.6.8 and 6.1.1.4'
H H 0.0000 0.0000 'International Tables Vol C Tables 4.2.6.8 and 6.1.1.4'
O O 0.0492 0.0322 'International Tables Vol C Tables 4.2.6.8 and 6.1.1.4'

loop_
_geom_angle_atom_site_label_1
_geom_angle_atom_site_label_2
_geom_angle_atom_site_label_3
_geom_angle
C5 O1 C1 121.15(18)
O1 C1 C8 104.30(17)
O1 C1 C2 111.72(16)
C8 C1 C2 114.79(18)
C7 C2 C6 109.7(2)
C7 C2 C1 109.83(18)
C6 C2 C1 111.93(19)
C7 C2 C3 108.4(2)
C6 C2 C3 111.6(2)
C1 C2 C3 105.16(19)
C4 C3 C2 113.9(2)
C3 C4 C5 118.2(2)
C1 C8 C9 115.02(17)
C16 C9 C10 110.10(17)
C16 C9 C13 112.24(17)
C10 C9 C13 106.09(15)
C16 C9 C8 110.21(16)
C10 C9 C8 109.88(16)
C13 C9 C8 108.23(16)
O3 C10 O4 124.1(2)
O3 C10 C9 123.73(19)
O4 C10 C9 112.18(18)
C10 O4 C11 119.1(2)
O4 C11 C12 107.1(2)
O5 C13 O6 124.6(2)
O5 C13 C9 122.83(18)
O6 C13 C9 112.46(17)
C13 O6 C14 117.22(18)
O6 C14 C15 110.2(3)
O2 C5 O1 117.7(2)
O2 C5 C4 122.9(2)
O1 C5 C4 119.2(2)
O7 C16 O8 125.0(2)
O7 C16 C9 124.2(2)
O8 C16 C9 110.72(18)
C16 O8 C17 115.75(18)
O8 C17 C18 107.3(2)

loop_
_geom_bond_atom_site_label_1
_geom_bond_atom_site_label_2
_geom_bond_distance
O1 C5 1.350(3)
O1 C1 1.465(3)
C1 C8 1.526(3)
C1 C2 1.528(3)
C2 C7 1.526(3)
C2 C6 1.528(4)
C2 C3 1.533(4)
C3 C4 1.481(4)
C4 C5 1.496(4)
O2 C5 1.200(3)
C8 C9 1.548(3)
C9 C16 1.527(3)
C9 C10 1.539(3)
C9 C13 1.542(3)
C10 O3 1.192(3)
C10 O4 1.306(3)
O4 C11 1.454(3)
C11 C12 1.483(4)
C13 O5 1.197(3)
C13 O6 1.314(3)
O6 C14 1.470(3)
C14 C15 1.485(6)
C16 O7 1.202(3)
C16 O8 1.322(3)
O8 C17 1.460(3)
C17 C18 1.492(4)
